data_4124627
loop_
_publ_author_name
'Ivanova, Maria V.'
'Mercier, H\'el\`ene P A'
'Schrobilgen, Gary J.'

_publ_section_title
;
 [XeOXeOXe](2+), the Missing Oxide of Xenon(II); Synthesis, Raman
 Spectrum, and X-ray Crystal Structure of [XeOXeOXe][\m-F(ReO2F3)2]2.
;
_journal_issue 41
_journal_name_full 'Journal of the American Chemical Society'
_journal_page_first 13398
_journal_page_last 13413
_journal_paper_doi 10.1021/jacs.5b08765
_journal_volume 137
_journal_year 2015
_chemical_formula_sum 'F14 O10 Re4 Xe3'
_chemical_formula_weight 1564.70
_space_group_crystal_system triclinic
_space_group_IT_number 2
_space_group_name_Hall '-P 1'
_space_group_name_H-M_alt 'P -1'
_symmetry_space_group_name_Hall '-P 1'
_symmetry_space_group_name_H-M 'P -1'
_atom_sites_solution_primary direct
_atom_sites_solution_secondary difmap
_audit_creation_method SHELXL-2014/6
_cell_angle_alpha 88.2797(13)
_cell_angle_beta 69.1278(12)
_cell_angle_gamma 62.0249(12)
_cell_formula_units_Z 1
_cell_length_a 7.7142(2)
_cell_length_b 8.0991(2)
_cell_length_c 10.0494(2)
_cell_measurement_temperature 100(2)
_cell_measurement_theta_max 61.16
_cell_volume 510.91(2)
_computing_cell_refinement 'Bruker SMART'
_computing_data_collection 'Bruker SMART'
_computing_data_reduction 'Bruker SMART'
_computing_molecular_graphics 'SHELXL-2014/6 (Sheldrick, 2014)'
_computing_publication_material 'SHELXL-2014/6 (Sheldrick, 2014)'
_computing_structure_refinement 'SHELXL-2014/6 (Sheldrick, 2014)'
_computing_structure_solution 'SHELXL-2014/6 (Sheldrick, 2014)'
_diffrn_ambient_temperature 100(2)
_diffrn_measured_fraction_theta_full 0.986
_diffrn_measured_fraction_theta_max 0.988
_diffrn_measurement_device_type 'CCD area detector'
_diffrn_measurement_method 'omega scans'
_diffrn_radiation_type MoK\a
_diffrn_radiation_wavelength 0.71073
_diffrn_reflns_av_R_equivalents 0.0506
_diffrn_reflns_av_unetI/netI 0.0274
_diffrn_reflns_Laue_measured_fraction_full 0.986
_diffrn_reflns_Laue_measured_fraction_max 0.988
_diffrn_reflns_limit_h_max 11
_diffrn_reflns_limit_h_min -11
_diffrn_reflns_limit_k_max 11
_diffrn_reflns_limit_k_min -11
_diffrn_reflns_limit_l_max 14
_diffrn_reflns_limit_l_min -14
_diffrn_reflns_number 27434
_diffrn_reflns_point_group_measured_fraction_full 0.986
_diffrn_reflns_point_group_measured_fraction_max 0.988
_diffrn_reflns_theta_full 25.242
_diffrn_reflns_theta_max 30.581
_diffrn_reflns_theta_min 2.199
_diffrn_source 'fine-focus sealed tube'
_exptl_absorpt_coefficient_mu 28.668
_exptl_absorpt_correction_T_max 0.583
_exptl_absorpt_correction_T_min 0.219
_exptl_absorpt_correction_type multi-scan
_exptl_absorpt_process_details 'Apex2 v2.0-2 (Bruker, 2005)'
_exptl_crystal_colour orange
_exptl_crystal_density_diffrn 5.086
_exptl_crystal_density_method 'not measured'
_exptl_crystal_description plates
_exptl_crystal_F_000 668
_exptl_crystal_size_max 0.320
_exptl_crystal_size_mid 0.176
_exptl_crystal_size_min 0.052
_refine_diff_density_max 1.767
_refine_diff_density_min -2.841
_refine_diff_density_rms 0.310
_refine_ls_extinction_coef 0.00194(12)
_refine_ls_extinction_expression Fc^*^=kFc[1+0.001xFc^2^\l^3^/sin(2\q)]^-1/4^
_refine_ls_extinction_method SHELXL
_refine_ls_goodness_of_fit_ref 1.049
_refine_ls_matrix_type full
_refine_ls_number_parameters 143
_refine_ls_number_reflns 3105
_refine_ls_number_restraints 0
_refine_ls_restrained_S_all 1.049
_refine_ls_R_factor_all 0.0355
_refine_ls_R_factor_gt 0.0283
_refine_ls_shift/su_max 0.002
_refine_ls_shift/su_mean 0.000
_refine_ls_structure_factor_coef Fsqd
_refine_ls_weighting_details 'w=1/[\s^2^(Fo^2^)+(0.0081P)^2^+12.9430P] where P=(Fo^2^+2Fc^2^)/3'
_refine_ls_weighting_scheme calc
_refine_ls_wR_factor_gt 0.0574
_refine_ls_wR_factor_ref 0.0597
_reflns_Friedel_coverage 0.000
_reflns_number_gt 2738
_reflns_number_total 3105
_reflns_threshold_expression 'I > 2\s(I)'
_cod_data_source_file ja5b08765_si_002.cif
_cod_data_source_block '[XeOXeOXe][?-F(ReO2F3)2]2'
_cod_depositor_comments 'Adding full bibliography for 4124627.cif.'
_cod_database_code 4124627
_shelx_space_group_comment
;
The symmetry employed for this shelxl refinement is uniquely defined
by the following loop, which should always be used as a source of
symmetry information in preference to the above space-group names.
They are only intended as comments.
;
_shelxl_version_number 2014/6

loop_
_space_group_symop_operation_xyz
'x, y, z'
'-x, -y, -z'

loop_
_atom_site_label
_atom_site_type_symbol
_atom_site_fract_x
_atom_site_fract_y
_atom_site_fract_z
_atom_site_U_iso_or_equiv
_atom_site_adp_type
_atom_site_occupancy
_atom_site_site_symmetry_order
_atom_site_calc_flag
_atom_site_refinement_flags_posn
_atom_site_refinement_flags_occupancy
Re1 Re 0.56454(4) 0.68218(4) 1.28579(3) 0.01173(7) Uani 1 1 d . .
Re2 Re -0.01282(4) 0.99728(4) 1.24244(3) 0.01376(8) Uani 1 1 d . .
Xe1 Xe 1.0000 0.5000 0.5000 0.01827(14) Uani 1 2 d S P
Xe2 Xe 0.65366(8) 0.66971(7) 0.86172(5) 0.01729(10) Uani 1 1 d . .
F1 F 0.5730(7) 0.5901(6) 1.0992(5) 0.0174(9) Uani 1 1 d . .
F2 F 0.2542(7) 0.8410(7) 1.3071(5) 0.0202(9) Uani 1 1 d . .
F3 F 0.4682(7) 0.5121(6) 1.3535(5) 0.0187(9) Uani 1 1 d . .
F4 F 0.5942(8) 0.8678(7) 1.1836(5) 0.0219(10) Uani 1 1 d . .
F5 F 0.1868(8) 1.0498(8) 1.1083(5) 0.0277(11) Uani 1 1 d . .
F6 F 0.1381(9) 0.7667(7) 1.1138(6) 0.0304(12) Uani 1 1 d . .
O3 O 0.8242(9) 0.5275(9) 1.2379(7) 0.0239(12) Uani 1 1 d . .
O5 O -0.2110(9) 1.1103(8) 1.1866(7) 0.0236(12) Uani 1 1 d . .
O4 O -0.0786(9) 1.1755(8) 1.3750(6) 0.0197(11) Uani 1 1 d . .
O1 O 0.7377(10) 0.7307(8) 0.6636(6) 0.0230(12) Uani 1 1 d . .
O2 O 0.5026(9) 0.7911(9) 1.4480(6) 0.0209(11) Uani 1 1 d . .
F7 F -0.1216(8) 0.8745(8) 1.3708(6) 0.0320(12) Uani 1 1 d . .

loop_
_atom_site_aniso_label
_atom_site_aniso_U_11
_atom_site_aniso_U_22
_atom_site_aniso_U_33
_atom_site_aniso_U_23
_atom_site_aniso_U_13
_atom_site_aniso_U_12
Re1 0.00972(13) 0.01366(13) 0.01137(13) 0.00236(9) -0.00453(10) -0.00511(10)
Re2 0.01159(13) 0.01393(14) 0.01505(14) 0.00155(10) -0.00629(10) -0.00486(11)
Xe1 0.0251(3) 0.0185(3) 0.0170(3) 0.0065(2) -0.0105(3) -0.0136(3)
Xe2 0.0170(2) 0.0198(2) 0.0170(2) 0.00309(17) -0.00726(17) -0.01003(19)
F1 0.021(2) 0.019(2) 0.011(2) 0.0011(16) -0.0058(17) -0.0097(19)
F2 0.012(2) 0.023(2) 0.021(2) 0.0037(19) -0.0068(18) -0.0042(18)
F3 0.023(2) 0.019(2) 0.017(2) 0.0059(17) -0.0072(18) -0.013(2)
F4 0.025(2) 0.022(2) 0.024(2) 0.0085(19) -0.009(2) -0.016(2)
F5 0.027(3) 0.038(3) 0.020(2) 0.007(2) -0.004(2) -0.021(2)
F6 0.033(3) 0.017(2) 0.036(3) -0.005(2) -0.019(2) -0.003(2)
O3 0.017(3) 0.025(3) 0.026(3) 0.008(2) -0.010(2) -0.006(2)
O5 0.020(3) 0.020(3) 0.033(3) 0.002(2) -0.015(3) -0.009(2)
O4 0.021(3) 0.016(3) 0.021(3) 0.000(2) -0.011(2) -0.006(2)
O1 0.034(3) 0.021(3) 0.016(3) 0.009(2) -0.009(2) -0.016(3)
O2 0.021(3) 0.029(3) 0.018(3) 0.002(2) -0.009(2) -0.016(3)
F7 0.022(3) 0.033(3) 0.042(3) 0.019(3) -0.011(2) -0.017(2)

loop_
_atom_type_symbol
_atom_type_description
_atom_type_scat_dispersion_real
_atom_type_scat_dispersion_imag
_atom_type_scat_source
O O 0.0106 0.0060 'International Tables Vol C Tables 4.2.6.8 and 6.1.1.4'
F F 0.0171 0.0103 'International Tables Vol C Tables 4.2.6.8 and 6.1.1.4'
Xe Xe -0.4205 1.9578 'International Tables Vol C Tables 4.2.6.8 and 6.1.1.4'
Re Re -1.0185 7.2310 'International Tables Vol C Tables 4.2.6.8 and 6.1.1.4'

loop_
_geom_angle_atom_site_label_1
_geom_angle_atom_site_label_2
_geom_angle_atom_site_label_3
_geom_angle
_geom_angle_site_symmetry_1
_geom_angle_site_symmetry_3
O2 Re1 O3 101.6(3) . .
O2 Re1 F4 96.4(3) . .
O3 Re1 F4 97.5(3) . .
O2 Re1 F3 96.4(2) . .
O3 Re1 F3 96.3(3) . .
F4 Re1 F3 158.8(2) . .
O2 Re1 F1 167.7(2) . .
O3 Re1 F1 90.7(3) . .
F4 Re1 F1 81.5(2) . .
F3 Re1 F1 82.36(19) . .
O2 Re1 F2 90.2(2) . .
O3 Re1 F2 168.1(3) . .
F4 Re1 F2 82.7(2) . .
F3 Re1 F2 80.5(2) . .
F1 Re1 F2 77.54(19) . .
O5 Re2 O4 100.2(3) . .
O5 Re2 F7 99.2(3) . .
O4 Re2 F7 94.3(3) . .
O5 Re2 F5 98.7(3) . .
O4 Re2 F5 91.6(3) . .
F7 Re2 F5 159.8(2) . .
O5 Re2 F6 98.4(3) . .
O4 Re2 F6 161.2(2) . .
F7 Re2 F6 85.1(3) . .
F5 Re2 F6 83.2(2) . .
O5 Re2 F2 177.6(2) . .
O4 Re2 F2 82.0(2) . .
F7 Re2 F2 81.4(2) . .
F5 Re2 F2 80.3(2) . .
F6 Re2 F2 79.3(2) . .
O1 Xe1 O1 180.0 . 2_766
O1 Xe1 F7 109.24(18) . 2_667
O1 Xe1 F7 70.76(18) 2_766 2_667
O1 Xe1 F7 70.76(18) . 1_654
O1 Xe1 F7 109.24(18) 2_766 1_654
F7 Xe1 F7 180.0 2_667 1_654
O1 Xe1 O3 76.9(2) . 2_767
O1 Xe1 O3 103.1(2) 2_766 2_767
F7 Xe1 O3 63.67(16) 2_667 2_767
F7 Xe1 O3 116.33(16) 1_654 2_767
O1 Xe1 O3 103.1(2) . 1_554
O1 Xe1 O3 76.9(2) 2_766 1_554
F7 Xe1 O3 116.33(16) 2_667 1_554
F7 Xe1 O3 63.67(16) 1_654 1_554
O3 Xe1 O3 180.0 2_767 1_554
O1 Xe1 O4 61.08(19) . 2_677
O1 Xe1 O4 118.92(19) 2_766 2_677
F7 Xe1 O4 117.47(15) 2_667 2_677
F7 Xe1 O4 62.53(15) 1_654 2_677
O3 Xe1 O4 53.86(15) 2_767 2_677
O3 Xe1 O4 126.14(15) 1_554 2_677
O1 Xe1 O4 118.92(19) . 1_644
O1 Xe1 O4 61.08(19) 2_766 1_644
F7 Xe1 O4 62.53(15) 2_667 1_644
F7 Xe1 O4 117.47(15) 1_654 1_644
O3 Xe1 O4 126.14(15) 2_767 1_644
O3 Xe1 O4 53.86(15) 1_554 1_644
O4 Xe1 O4 180.00(10) 2_677 1_644
O1 Xe1 F3 62.56(18) . 2_667
O1 Xe1 F3 117.44(18) 2_766 2_667
F7 Xe1 F3 75.94(12) 2_667 2_667
F7 Xe1 F3 104.06(12) 1_654 2_667
O3 Xe1 F3 107.24(13) 2_767 2_667
O3 Xe1 F3 72.76(13) 1_554 2_667
O4 Xe1 F3 123.27(13) 2_677 2_667
O4 Xe1 F3 56.73(13) 1_644 2_667
O1 Xe1 F3 117.44(18) . 1_654
O1 Xe1 F3 62.56(18) 2_766 1_654
F7 Xe1 F3 104.06(12) 2_667 1_654
F7 Xe1 F3 75.94(12) 1_654 1_654
O3 Xe1 F3 72.76(13) 2_767 1_654
O3 Xe1 F3 107.24(13) 1_554 1_654
O4 Xe1 F3 56.73(13) 2_677 1_654
O4 Xe1 F3 123.27(13) 1_644 1_654
F3 Xe1 F3 180.0 2_667 1_654
O1 Xe1 Xe2 149.11(15) . 2_766
O1 Xe1 Xe2 30.89(15) 2_766 2_766
F7 Xe1 Xe2 101.40(11) 2_667 2_766
F7 Xe1 Xe2 78.60(11) 1_654 2_766
O3 Xe1 Xe2 121.91(10) 2_767 2_766
O3 Xe1 Xe2 58.09(10) 1_554 2_766
O4 Xe1 Xe2 107.96(10) 2_677 2_766
O4 Xe1 Xe2 72.04(10) 1_644 2_766
F3 Xe1 Xe2 123.67(8) 2_667 2_766
F3 Xe1 Xe2 56.33(8) 1_654 2_766
O1 Xe1 Xe2 30.89(15) . .
O1 Xe1 Xe2 149.11(15) 2_766 .
F7 Xe1 Xe2 78.60(11) 2_667 .
F7 Xe1 Xe2 101.40(11) 1_654 .
O3 Xe1 Xe2 58.09(10) 2_767 .
O3 Xe1 Xe2 121.91(10) 1_554 .
O4 Xe1 Xe2 72.04(10) 2_677 .
O4 Xe1 Xe2 107.96(10) 1_644 .
F3 Xe1 Xe2 56.33(8) 2_667 .
F3 Xe1 Xe2 123.67(8) 1_654 .
Xe2 Xe1 Xe2 180.0 2_766 .
O1 Xe2 F1 176.7(2) . .
O1 Xe2 F5 77.3(2) . 2_677
F1 Xe2 F5 100.92(14) . 2_677
O1 Xe2 F6 116.1(2) . 2_667
F1 Xe2 F6 62.78(15) . 2_667
F5 Xe2 F6 127.77(15) 2_677 2_667
O1 Xe2 O5 75.8(2) . 2_577
F1 Xe2 O5 107.47(16) . 2_577
F5 Xe2 O5 110.36(15) 2_677 2_577
F6 Xe2 O5 121.82(15) 2_667 2_577
O1 Xe2 F1 113.17(19) . 2_667
F1 Xe2 F1 68.92(15) . 2_667
F5 Xe2 F1 168.17(12) 2_677 2_667
F6 Xe2 F1 53.97(13) 2_667 2_667
O5 Xe2 F1 68.73(13) 2_577 2_667
O1 Xe2 F3 67.11(19) . 2_667
F1 Xe2 F3 114.94(13) . 2_667
F5 Xe2 F3 143.89(12) 2_677 2_667
F6 Xe2 F3 75.97(13) 2_667 2_667
O5 Xe2 F3 56.04(14) 2_577 2_667
F1 Xe2 F3 46.05(11) 2_667 2_667
O1 Xe2 O3 79.0(2) . 2_767
F1 Xe2 O3 97.74(15) . 2_767
F5 Xe2 O3 65.30(15) 2_677 2_767
F6 Xe2 O3 68.40(15) 2_667 2_767
O5 Xe2 O3 154.72(16) 2_577 2_767
F1 Xe2 O3 120.81(14) 2_667 2_767
F3 Xe2 O3 111.52(14) 2_667 2_767
O1 Xe2 F4 61.58(19) . 2_677
F1 Xe2 F4 119.87(14) . 2_677
F5 Xe2 F4 57.37(13) 2_677 2_677
F6 Xe2 F4 174.47(13) 2_667 2_677
O5 Xe2 F4 53.22(13) 2_577 2_677
F1 Xe2 F4 121.56(12) 2_667 2_677
F3 Xe2 F4 98.55(12) 2_667 2_677
O3 Xe2 F4 114.98(13) 2_767 2_677
O1 Xe2 Xe1 33.47(18) . .
F1 Xe2 Xe1 144.65(11) . .
F5 Xe2 Xe1 92.34(9) 2_677 .
F6 Xe2 Xe1 83.15(10) 2_667 .
O5 Xe2 Xe1 98.07(11) 2_577 .
F1 Xe2 Xe1 99.47(8) 2_667 .
F3 Xe2 Xe1 60.90(8) 2_667 .
O3 Xe2 Xe1 58.46(11) 2_767 .
F4 Xe2 Xe1 94.91(8) 2_677 .
Re1 F1 Xe2 134.8(2) . .
Re1 F2 Re2 158.3(2) . .
Re2 O4 O1 114.8(3) . 2_677
Xe2 O1 Xe1 115.6(3) . .
Re1 O2 F7 130.0(3) . 2_578

loop_
_geom_bond_atom_site_label_1
_geom_bond_atom_site_label_2
_geom_bond_distance
_geom_bond_site_symmetry_2
Re1 O2 1.673(6) .
Re1 O3 1.676(6) .
Re1 F4 1.852(5) .
Re1 F3 1.859(4) .
Re1 F1 2.007(4) .
Re1 F2 2.048(4) .
Re2 O5 1.661(6) .
Re2 O4 1.750(5) .
Re2 F7 1.815(5) .
Re2 F5 1.863(5) .
Re2 F6 1.883(5) .
Re2 F2 2.174(5) .
Xe1 O1 2.135(6) .
Xe1 O1 2.135(6) 2_766
Xe1 F7 3.119(5) 2_667
Xe1 F7 3.119(5) 1_654
Xe1 O3 3.324(6) 2_767
Xe1 O3 3.324(6) 1_554
Xe1 O4 3.330(6) 2_677
Xe1 O4 3.330(6) 1_644
Xe1 F3 3.429(5) 2_667
Xe1 F3 3.429(5) 1_654
Xe1 Xe2 3.4893(5) 2_766
Xe1 Xe2 3.4893(5) .
Xe2 O1 1.987(6) .
Xe2 F1 2.392(4) .
Xe2 F5 3.114(5) 2_677
Xe2 F6 3.168(5) 2_667
Xe2 O5 3.239(6) 2_577
Xe2 F1 3.248(4) 2_667
Xe2 F3 3.266(5) 2_667
Xe2 O3 3.311(6) 2_767
Xe2 F4 3.419(5) 2_677
O4 O1 2.962(8) 2_677
O2 F7 2.882(8) 2_578
